data_7212370
loop_
_publ_author_name
'Bia\/lo\'nska, Agata'
'Ciunik, Zbigniew'

_publ_section_title
;
 Crucial factors influencing racemic resolution of
 N-(4-nitrobenzoyl)-dl-serine by brucine
;
_journal_issue 10
_journal_name_full CrystEngComm
_journal_page_first 2781
_journal_paper_doi 10.1039/b926090k
_journal_volume 12
_journal_year 2010
_chemical_absolute_configuration rm
_chemical_formula_moiety 'C23 H27 N2 O4, C10 H9 N2 O6, 2(C H4 O)'
_chemical_formula_sum 'C35 H44 N4 O12'
_chemical_formula_weight 712.74
_chemical_name_systematic
;
brucinium N-(4-nitrobenzoyl)-D-serinate methanol disolvate
;
_space_group_IT_number 19
_symmetry_cell_setting orthorhombic
_symmetry_space_group_name_Hall 'P 2ac 2ab'
_symmetry_space_group_name_H-M 'P 21 21 21'
_atom_sites_solution_hydrogens geom
_atom_sites_solution_primary direct
_atom_sites_solution_secondary difmap
_audit_creation_method SHELXL-97
_cell_angle_alpha 90.00
_cell_angle_beta 90.00
_cell_angle_gamma 90.00
_cell_formula_units_Z 4
_cell_length_a 7.706(2)
_cell_length_b 12.310(3)
_cell_length_c 35.644(5)
_cell_measurement_reflns_used 3638
_cell_measurement_temperature 100(2)
_cell_measurement_theta_max 28.74
_cell_measurement_theta_min 2.70
_cell_volume 3381.2(13)
_computing_cell_refinement
;
CrysAlis RED, Oxford Diffraction Ltd.,
Version 1.171.32.5 (release 08-05-2007 CrysAlis171 .NET)
(compiled May 8 2007,13:10:02)
;
_computing_data_collection
;
CrysAlis CCD, Oxford Diffraction Ltd.,
Version 1.171.32.5 (release 08-05-2007 CrysAlis171 .NET)
(compiled May 8 2007,13:10:02)
;
_computing_data_reduction
;
CrysAlis RED, Oxford Diffraction Ltd.,
Version 1.171.32.5 (release 08-05-2007 CrysAlis171 .NET)
(compiled May 8 2007,13:10:02)
;
_computing_structure_refinement 'SHELXL-97 (Sheldrick, 1997)'
_computing_structure_solution 'SHELXS-97 (Sheldrick, 1990)'
_diffrn_ambient_temperature 100(2)
_diffrn_measured_fraction_theta_full 0.995
_diffrn_measured_fraction_theta_max 0.995
_diffrn_measurement_device_type 'Kuma KM4CCD'
_diffrn_measurement_method '\w scan'
_diffrn_radiation_monochromator graphite
_diffrn_radiation_source 'fine-focus sealed tube'
_diffrn_radiation_type MoK\a
_diffrn_radiation_wavelength 0.71073
_diffrn_reflns_av_R_equivalents 0.1239
_diffrn_reflns_av_sigmaI/netI 0.1198
_diffrn_reflns_limit_h_max 9
_diffrn_reflns_limit_h_min -7
_diffrn_reflns_limit_k_max 15
_diffrn_reflns_limit_k_min -15
_diffrn_reflns_limit_l_max 45
_diffrn_reflns_limit_l_min -45
_diffrn_reflns_number 23340
_diffrn_reflns_theta_full 27.00
_diffrn_reflns_theta_max 27.00
_diffrn_reflns_theta_min 2.70
_diffrn_standards_number 0
_exptl_absorpt_coefficient_mu 0.106
_exptl_absorpt_correction_type none
_exptl_crystal_colour pale-yellow
_exptl_crystal_density_diffrn 1.400
_exptl_crystal_density_method 'not measured'
_exptl_crystal_description block
_exptl_crystal_F_000 1512
_exptl_crystal_size_max 0.18
_exptl_crystal_size_mid 0.11
_exptl_crystal_size_min 0.06
_refine_diff_density_max 0.473
_refine_diff_density_min -0.425
_refine_diff_density_rms 0.105
_refine_ls_abs_structure_details 'from known structure (Toda et al., 1985)'
_refine_ls_extinction_method none
_refine_ls_goodness_of_fit_ref 0.999
_refine_ls_hydrogen_treatment constr
_refine_ls_matrix_type full
_refine_ls_number_parameters 457
_refine_ls_number_reflns 4169
_refine_ls_number_restraints 0
_refine_ls_restrained_S_all 0.999
_refine_ls_R_factor_all 0.1481
_refine_ls_R_factor_gt 0.0713
_refine_ls_shift/su_max 0.000
_refine_ls_shift/su_mean 0.000
_refine_ls_structure_factor_coef Fsqd
_refine_ls_weighting_details 'calc w=1/[\s^2^(Fo^2^)+(0.1223P)^2^+0.0000P] where P=(Fo^2^+2Fc^2^)/3'
_refine_ls_weighting_scheme calc
_refine_ls_wR_factor_gt 0.1624
_refine_ls_wR_factor_ref 0.2392
_reflns_number_gt 1916
_reflns_number_total 4169
_reflns_threshold_expression >2sigma(I)
_cod_data_source_file b926090k.txt
_cod_data_source_block 5
_cod_database_code 7212370

loop_
_symmetry_equiv_pos_as_xyz
'x, y, z'
'-x+1/2, -y, z+1/2'
'-x, y+1/2, -z+1/2'
'x+1/2, -y+1/2, -z'

loop_
_atom_site_label
_atom_site_type_symbol
_atom_site_fract_x
_atom_site_fract_y
_atom_site_fract_z
_atom_site_U_iso_or_equiv
_atom_site_adp_type
_atom_site_occupancy
_atom_site_symmetry_multiplicity
_atom_site_calc_flag
_atom_site_refinement_flags
O1 O 0.2642(7) 0.7195(4) 0.31479(13) 0.0313(12) Uani 1 1 d .
O2 O 0.3078(7) 0.1384(4) 0.17864(13) 0.0309(12) Uani 1 1 d .
O3 O 0.2551(7) 0.0233(4) 0.23833(14) 0.0353(13) Uani 1 1 d .
O4 O 0.2809(8) 0.5339(4) 0.20078(14) 0.0385(14) Uani 1 1 d .
N1 N 0.3357(7) 0.4662(4) 0.25866(16) 0.0247(14) Uani 1 1 d .
N2 N 0.3128(9) 0.3743(5) 0.38450(17) 0.0334(16) Uani 1 1 d .
H2 H 0.3131 0.3166 0.4013 0.040 Uiso 1 1 calc R
C1 C 0.3262(10) 0.3073(6) 0.2143(2) 0.0279(17) Uani 1 1 d .
H1 H 0.3393 0.3505 0.1924 0.034 Uiso 1 1 calc R
C2 C 0.3084(10) 0.1956(6) 0.21229(19) 0.0305(18) Uani 1 1 d .
C3 C 0.2815(10) 0.1332(6) 0.2443(2) 0.0290(17) Uani 1 1 d .
C4 C 0.2849(10) 0.1810(6) 0.2797(2) 0.0284(17) Uani 1 1 d .
H4 H 0.2718 0.1383 0.3017 0.034 Uiso 1 1 calc R
C5 C 0.3079(9) 0.2922(6) 0.28200(19) 0.0239(16) Uani 1 1 d .
C6 C 0.3239(9) 0.3532(5) 0.24986(19) 0.0227(15) Uani 1 1 d .
C7 C 0.3323(10) 0.3623(6) 0.3161(2) 0.0267(16) Uani 1 1 d .
C8 C 0.3127(10) 0.4794(6) 0.29972(18) 0.0294(18) Uani 1 1 d .
H8 H 0.4076 0.5265 0.3098 0.035 Uiso 1 1 calc R
C9 C 0.2852(10) 0.5467(6) 0.2352(2) 0.0297(17) Uani 1 1 d .
C10 C 0.2416(11) 0.6551(6) 0.2524(2) 0.0298(17) Uani 1 1 d .
H10A H 0.1625 0.6936 0.2350 0.036 Uiso 1 1 calc R
H10B H 0.3499 0.6981 0.2539 0.036 Uiso 1 1 calc R
C11 C 0.1570(10) 0.6549(6) 0.2917(2) 0.0279(17) Uani 1 1 d .
H11 H 0.0392 0.6888 0.2901 0.033 Uiso 1 1 calc R
C12 C 0.1910(10) 0.7459(6) 0.35127(19) 0.0328(18) Uani 1 1 d .
H12A H 0.0635 0.7536 0.3492 0.039 Uiso 1 1 calc R
H12B H 0.2393 0.8156 0.3603 0.039 Uiso 1 1 calc R
C13 C 0.2352(11) 0.6554(7) 0.3788(2) 0.0370(19) Uani 1 1 d .
H13 H 0.3080 0.6734 0.3994 0.044 Uiso 1 1 calc R
C14 C 0.1812(10) 0.5545(7) 0.3764(2) 0.0321(18) Uani 1 1 d .
C15 C 0.2351(12) 0.4697(6) 0.4039(2) 0.0353(19) Uani 1 1 d .
H15A H 0.3209 0.5009 0.4215 0.042 Uiso 1 1 calc R
H15B H 0.1329 0.4460 0.4186 0.042 Uiso 1 1 calc R
C16 C 0.4996(10) 0.3948(7) 0.3725(2) 0.0328(19) Uani 1 1 d .
H16A H 0.5817 0.3587 0.3899 0.039 Uiso 1 1 calc R
H16B H 0.5252 0.4736 0.3720 0.039 Uiso 1 1 calc R
C17 C 0.5125(10) 0.3460(7) 0.3332(2) 0.0312(18) Uani 1 1 d .
H17A H 0.5420 0.2678 0.3345 0.037 Uiso 1 1 calc R
H17B H 0.6021 0.3839 0.3182 0.037 Uiso 1 1 calc R
C18 C 0.1389(10) 0.5364(6) 0.30525(19) 0.0276(17) Uani 1 1 d .
H18 H 0.0560 0.5007 0.2875 0.033 Uiso 1 1 calc R
C19 C 0.0643(10) 0.5184(6) 0.3449(2) 0.0318(18) Uani 1 1 d .
H19 H -0.0504 0.5558 0.3471 0.038 Uiso 1 1 calc R
C20 C 0.0383(10) 0.3939(6) 0.3484(2) 0.0306(18) Uani 1 1 d .
H20A H -0.0269 0.3773 0.3717 0.037 Uiso 1 1 calc R
H20B H -0.0298 0.3668 0.3268 0.037 Uiso 1 1 calc R
C21 C 0.2129(10) 0.3381(7) 0.34944(19) 0.0331(18) Uani 1 1 d .
H21 H 0.1938 0.2579 0.3509 0.040 Uiso 1 1 calc R
C22 C 0.3331(11) 0.2021(6) 0.1456(2) 0.0328(18) Uani 1 1 d .
H22A H 0.3300 0.1547 0.1235 0.049 Uiso 1 1 calc R
H22B H 0.4458 0.2387 0.1469 0.049 Uiso 1 1 calc R
H22C H 0.2407 0.2565 0.1436 0.049 Uiso 1 1 calc R
C23 C 0.2321(12) -0.0421(6) 0.2709(2) 0.038(2) Uani 1 1 d .
H23A H 0.2124 -0.1177 0.2634 0.057 Uiso 1 1 calc R
H23B H 0.1317 -0.0158 0.2852 0.057 Uiso 1 1 calc R
H23C H 0.3363 -0.0379 0.2866 0.057 Uiso 1 1 calc R
O5 O 0.2841(7) 0.2215(4) 0.43460(14) 0.0358(13) Uani 1 1 d .
O6 O 0.4199(7) 0.3407(4) 0.47103(14) 0.0344(13) Uani 1 1 d .
O7 O 0.3479(7) 0.1370(4) 0.56429(14) 0.0381(13) Uani 1 1 d .
H7A H 0.3101 0.0779 0.5558 0.057 Uiso 1 1 calc R
O8 O 0.3922(7) -0.0356(5) 0.46427(15) 0.0382(14) Uani 1 1 d .
O9 O -0.2588(8) -0.4036(4) 0.44121(15) 0.0409(14) Uani 1 1 d .
O10 O -0.4514(8) -0.2791(5) 0.44925(17) 0.0447(16) Uani 1 1 d .
N3 N 0.2193(8) 0.0861(4) 0.49255(16) 0.0280(14) Uani 1 1 d .
H3 H 0.1153 0.0998 0.5016 0.034 Uiso 1 1 calc R
N4 N -0.3032(9) -0.3096(5) 0.44891(17) 0.0327(15) Uani 1 1 d .
C24 C 0.3513(11) 0.2519(6) 0.4651(2) 0.0327(18) Uani 1 1 d .
C25 C 0.3543(11) 0.1666(6) 0.49707(19) 0.0303(18) Uani 1 1 d .
H25 H 0.4684 0.1280 0.4958 0.036 Uiso 1 1 calc R
C26 C 0.3409(11) 0.2185(6) 0.5353(2) 0.0327(18) Uani 1 1 d .
H26A H 0.4374 0.2707 0.5387 0.039 Uiso 1 1 calc R
H26B H 0.2303 0.2591 0.5372 0.039 Uiso 1 1 calc R
C27 C 0.2470(11) -0.0086(6) 0.4751(2) 0.0290(17) Uani 1 1 d .
C28 C 0.0971(10) -0.0835(6) 0.4693(2) 0.0266(16) Uani 1 1 d .
C29 C 0.1380(11) -0.1898(6) 0.4606(2) 0.0332(18) Uani 1 1 d .
H29 H 0.2564 -0.2110 0.4592 0.040 Uiso 1 1 calc R
C30 C 0.0071(9) -0.2672(7) 0.4537(2) 0.0290(18) Uani 1 1 d .
H30 H 0.0350 -0.3400 0.4472 0.035 Uiso 1 1 calc R
C31 C -0.1637(10) -0.2333(6) 0.45669(19) 0.0279(17) Uani 1 1 d .
C32 C -0.2077(11) -0.1291(6) 0.4664(2) 0.0342(19) Uani 1 1 d .
H32 H -0.3264 -0.1094 0.4688 0.041 Uiso 1 1 calc R
C33 C -0.0775(11) -0.0513(7) 0.4727(2) 0.037(2) Uani 1 1 d .
H33 H -0.1066 0.0213 0.4792 0.044 Uiso 1 1 calc R
O34 O 0.4885(9) -0.0789(6) 0.38959(18) 0.062(2) Uani 1 1 d .
H34 H 0.4591 -0.0643 0.4133 0.093 Uiso 1 1 d .
C34 C 0.4510(9) 0.0278(6) 0.37387(19) 0.092(4) Uani 1 1 d .
H34A H 0.3265 0.0428 0.3761 0.138 Uiso 1 1 calc R
H34B H 0.4846 0.0291 0.3474 0.138 Uiso 1 1 calc R
H34C H 0.5166 0.0832 0.3876 0.138 Uiso 1 1 calc R
O35 O 0.0163(9) 0.6091(6) 0.15416(19) 0.092(3) Uani 1 1 d R
H35 H 0.1004 0.5866 0.1690 0.138 Uiso 1 1 d .
C35 C 0.0528(19) 0.5767(14) 0.1168(3) 0.108(5) Uani 1 1 d .
H35A H 0.1758 0.5573 0.1147 0.162 Uiso 1 1 calc R
H35B H 0.0267 0.6367 0.0997 0.162 Uiso 1 1 calc R
H35C H -0.0188 0.5137 0.1103 0.162 Uiso 1 1 calc R

loop_
_atom_site_aniso_label
_atom_site_aniso_U_11
_atom_site_aniso_U_22
_atom_site_aniso_U_33
_atom_site_aniso_U_23
_atom_site_aniso_U_13
_atom_site_aniso_U_12
O1 0.033(3) 0.032(3) 0.029(3) -0.007(2) -0.001(2) -0.003(3)
O2 0.035(3) 0.034(3) 0.025(3) 0.000(2) -0.002(2) -0.004(3)
O3 0.042(3) 0.031(3) 0.034(3) -0.003(2) 0.002(3) 0.004(3)
O4 0.051(4) 0.037(3) 0.027(3) 0.003(2) -0.001(3) 0.004(3)
N1 0.026(3) 0.019(3) 0.030(3) -0.002(3) -0.010(3) -0.002(3)
N2 0.041(4) 0.033(4) 0.026(3) 0.003(3) -0.006(3) 0.004(3)
C1 0.029(4) 0.025(4) 0.030(4) 0.002(3) -0.001(3) 0.001(3)
C2 0.029(4) 0.040(4) 0.023(4) -0.003(3) -0.002(3) 0.007(4)
C3 0.030(4) 0.030(4) 0.027(4) -0.001(3) 0.000(3) 0.009(4)
C4 0.036(5) 0.023(4) 0.026(4) 0.001(3) 0.000(4) -0.005(3)
C5 0.026(4) 0.021(3) 0.024(4) -0.001(3) -0.004(3) 0.000(3)
C6 0.022(4) 0.018(3) 0.029(4) -0.006(3) -0.006(3) 0.002(3)
C7 0.027(4) 0.025(4) 0.028(4) 0.005(3) -0.013(3) -0.004(3)
C8 0.032(4) 0.040(4) 0.016(3) -0.003(3) -0.002(3) 0.000(4)
C9 0.034(4) 0.028(4) 0.027(4) 0.007(3) -0.004(4) 0.002(4)
C10 0.036(4) 0.023(4) 0.030(4) 0.001(3) 0.002(4) 0.003(4)
C11 0.030(4) 0.023(4) 0.030(4) 0.004(3) -0.003(3) -0.006(4)
C12 0.033(4) 0.043(5) 0.023(4) -0.015(3) 0.003(3) 0.009(4)
C13 0.041(5) 0.045(5) 0.025(4) 0.002(4) 0.002(4) -0.003(4)
C14 0.033(5) 0.041(5) 0.022(4) -0.001(3) -0.001(3) 0.001(4)
C15 0.056(5) 0.028(4) 0.022(4) -0.004(3) 0.002(4) 0.003(4)
C16 0.032(5) 0.033(4) 0.034(4) 0.005(4) -0.010(4) -0.005(4)
C17 0.039(5) 0.026(4) 0.028(4) -0.001(3) -0.003(3) 0.001(4)
C18 0.029(4) 0.026(4) 0.028(4) 0.007(3) -0.004(3) 0.002(4)
C19 0.029(4) 0.043(5) 0.024(4) 0.004(4) 0.000(3) 0.006(4)
C20 0.043(5) 0.023(4) 0.026(4) 0.001(3) 0.006(4) 0.002(4)
C21 0.039(5) 0.041(4) 0.019(4) -0.008(3) -0.001(3) -0.006(4)
C22 0.044(5) 0.028(4) 0.027(4) 0.002(3) -0.002(4) -0.008(4)
C23 0.050(5) 0.025(4) 0.039(4) 0.010(4) 0.007(4) -0.002(4)
O5 0.046(3) 0.036(3) 0.026(3) 0.002(2) -0.008(3) -0.008(3)
O6 0.037(3) 0.033(3) 0.034(3) 0.000(3) -0.007(3) 0.000(3)
O7 0.054(4) 0.032(3) 0.028(3) 0.008(2) -0.005(3) -0.005(3)
O8 0.035(3) 0.040(3) 0.039(3) -0.008(3) -0.004(3) -0.001(3)
O9 0.054(4) 0.033(3) 0.035(3) -0.007(3) 0.001(3) 0.004(3)
O10 0.033(3) 0.048(4) 0.052(4) -0.001(3) -0.007(3) 0.009(3)
N3 0.035(4) 0.020(3) 0.030(3) 0.001(3) -0.001(3) -0.006(3)
N4 0.035(4) 0.034(4) 0.028(3) 0.000(3) -0.003(3) -0.003(3)
C24 0.037(4) 0.027(4) 0.034(4) -0.004(4) 0.002(4) -0.007(4)
C25 0.039(5) 0.030(4) 0.022(4) 0.000(3) 0.003(3) 0.001(4)
C26 0.032(4) 0.039(4) 0.027(4) 0.007(4) 0.000(3) 0.002(4)
C27 0.033(4) 0.022(4) 0.032(4) -0.006(3) -0.006(4) 0.002(4)
C28 0.031(4) 0.028(4) 0.021(4) 0.001(3) 0.002(3) 0.005(3)
C29 0.031(4) 0.029(4) 0.039(4) -0.007(4) -0.003(4) 0.002(4)
C30 0.022(4) 0.038(4) 0.027(4) -0.009(4) 0.002(3) 0.004(4)
C31 0.040(5) 0.020(4) 0.023(4) 0.005(3) -0.005(3) -0.009(4)
C32 0.034(5) 0.038(4) 0.031(4) 0.001(4) 0.004(4) 0.002(4)
C33 0.035(4) 0.041(5) 0.034(5) -0.008(4) -0.005(4) 0.005(4)
O34 0.065(5) 0.058(4) 0.063(4) -0.013(4) 0.005(4) 0.000(4)
C34 0.129(12) 0.076(9) 0.071(8) 0.021(7) -0.001(8) -0.017(9)
O35 0.086(6) 0.129(8) 0.060(5) 0.008(5) 0.002(4) 0.057(6)
C35 0.105(10) 0.175(15) 0.043(7) -0.023(8) -0.007(7) 0.055(11)

loop_
_atom_type_symbol
_atom_type_description
_atom_type_scat_dispersion_real
_atom_type_scat_dispersion_imag
_atom_type_scat_source
C C 0.0033 0.0000 'International Tables Vol C Tables 4.2.6.8 and 6.1.1.4'
H H 0.0000 0.0000 'International Tables Vol C Tables 4.2.6.8 and 6.1.1.4'
N N 0.0061 0.0000 'International Tables Vol C Tables 4.2.6.8 and 6.1.1.4'
O O 0.0106 0.0000 'International Tables Vol C Tables 4.2.6.8 and 6.1.1.4'

loop_
_geom_angle_atom_site_label_1
_geom_angle_atom_site_label_2
_geom_angle_atom_site_label_3
_geom_angle
C11 O1 C12 114.8(6)
C2 O2 C22 115.7(5)
C3 O3 C23 116.4(6)
C9 N1 C6 124.0(6)
C9 N1 C8 119.6(6)
C6 N1 C8 108.4(5)
C15 N2 C16 112.3(6)
C15 N2 C21 113.9(6)
C16 N2 C21 107.1(6)
C15 N2 H2 107.7
C16 N2 H2 107.7
C21 N2 H2 107.7
C2 C1 C6 116.7(7)
C2 C1 H1 121.7
C6 C1 H1 121.7
C1 C2 O2 123.2(6)
C1 C2 C3 121.5(7)
O2 C2 C3 115.2(7)
O3 C3 C4 123.8(7)
O3 C3 C2 115.8(6)
C4 C3 C2 120.4(7)
C5 C4 C3 118.5(7)
C5 C4 H4 120.8
C3 C4 H4 120.8
C6 C5 C4 120.1(6)
C6 C5 C7 110.4(6)
C4 C5 C7 129.3(6)
C5 C6 C1 122.7(6)
C5 C6 N1 110.7(6)
C1 C6 N1 126.5(6)
C5 C7 C17 111.2(6)
C5 C7 C21 116.1(6)
C17 C7 C21 102.1(6)
C5 C7 C8 102.5(5)
C17 C7 C8 111.0(6)
C21 C7 C8 114.2(6)
N1 C8 C18 106.5(6)
N1 C8 C7 104.8(5)
C18 C8 C7 117.5(6)
N1 C8 H8 109.3
C18 C8 H8 109.3
C7 C8 H8 109.3
O4 C9 N1 121.8(7)
O4 C9 C10 120.6(6)
N1 C9 C10 117.5(6)
C9 C10 C11 117.5(6)
C9 C10 H10A 107.9
C11 C10 H10A 107.9
C9 C10 H10B 107.9
C11 C10 H10B 107.9
H10A C10 H10B 107.2
O1 C11 C18 113.8(6)
O1 C11 C10 106.3(6)
C18 C11 C10 108.8(6)
O1 C11 H11 109.3
C18 C11 H11 109.3
C10 C11 H11 109.3
O1 C12 C13 109.0(6)
O1 C12 H12A 109.9
C13 C12 H12A 109.9
O1 C12 H12B 109.9
C13 C12 H12B 109.9
H12A C12 H12B 108.3
C14 C13 C12 125.4(7)
C14 C13 H13 117.3
C12 C13 H13 117.3
C13 C14 C15 122.2(7)
C13 C14 C19 121.1(7)
C15 C14 C19 116.7(7)
N2 C15 C14 111.1(6)
N2 C15 H15A 109.4
C14 C15 H15A 109.4
N2 C15 H15B 109.4
C14 C15 H15B 109.4
H15A C15 H15B 108.0
N2 C16 C17 104.7(6)
N2 C16 H16A 110.8
C17 C16 H16A 110.8
N2 C16 H16B 110.8
C17 C16 H16B 110.8
H16A C16 H16B 108.9
C16 C17 C7 104.8(6)
C16 C17 H17A 110.8
C7 C17 H17A 110.8
C16 C17 H17B 110.8
C7 C17 H17B 110.8
H17A C17 H17B 108.9
C8 C18 C19 112.3(6)
C8 C18 C11 108.4(6)
C19 C18 C11 117.2(6)
C8 C18 H18 106.1
C19 C18 H18 106.1
C11 C18 H18 106.1
C14 C19 C18 114.7(6)
C14 C19 C20 107.9(6)
C18 C19 C20 105.4(6)
C14 C19 H19 109.5
C18 C19 H19 109.5
C20 C19 H19 109.5
C21 C20 C19 109.6(6)
C21 C20 H20A 109.7
C19 C20 H20A 109.7
C21 C20 H20B 109.7
C19 C20 H20B 109.7
H20A C20 H20B 108.2
C20 C21 C7 115.3(6)
C20 C21 N2 109.5(6)
C7 C21 N2 105.9(6)
C20 C21 H21 108.6
C7 C21 H21 108.6
N2 C21 H21 108.6
O2 C22 H22A 109.5
O2 C22 H22B 109.5
H22A C22 H22B 109.5
O2 C22 H22C 109.5
H22A C22 H22C 109.5
H22B C22 H22C 109.5
O3 C23 H23A 109.5
O3 C23 H23B 109.5
H23A C23 H23B 109.5
O3 C23 H23C 109.5
H23A C23 H23C 109.5
H23B C23 H23C 109.5
C26 O7 H7A 109.5
C27 N3 C25 122.2(7)
C27 N3 H3 118.9
C25 N3 H3 118.9
O10 N4 O9 123.8(7)
O10 N4 C31 119.9(7)
O9 N4 C31 116.2(7)
O6 C24 O5 125.9(7)
O6 C24 C25 118.0(7)
O5 C24 C25 116.0(6)
N3 C25 C26 110.0(6)
N3 C25 C24 111.8(6)
C26 C25 C24 112.0(6)
N3 C25 H25 107.6
C26 C25 H25 107.6
C24 C25 H25 107.6
O7 C26 C25 110.5(6)
O7 C26 H26A 109.6
C25 C26 H26A 109.6
O7 C26 H26B 109.6
C25 C26 H26B 109.6
H26A C26 H26B 108.1
O8 C27 N3 121.8(7)
O8 C27 C28 119.6(6)
N3 C27 C28 118.6(7)
C29 C28 C33 120.3(7)
C29 C28 C27 116.1(7)
C33 C28 C27 123.6(7)
C28 C29 C30 121.1(7)
C28 C29 H29 119.5
C30 C29 H29 119.5
C31 C30 C29 117.6(7)
C31 C30 H30 121.2
C29 C30 H30 121.2
C32 C31 C30 122.5(7)
C32 C31 N4 118.0(7)
C30 C31 N4 119.5(7)
C31 C32 C33 120.1(7)
C31 C32 H32 120.0
C33 C32 H32 120.0
C32 C33 C28 118.5(7)
C32 C33 H33 120.8
C28 C33 H33 120.8
C34 O34 H34 97.5
O34 C34 H34A 109.5
O34 C34 H34B 109.5
H34A C34 H34B 109.5
O34 C34 H34C 109.5
H34A C34 H34C 109.5
H34B C34 H34C 109.5
C35 O35 H35 109.1
O35 C35 H35A 109.5
O35 C35 H35B 109.5
H35A C35 H35B 109.5
O35 C35 H35C 109.5
H35A C35 H35C 109.5
H35B C35 H35C 109.5

loop_
_geom_bond_atom_site_label_1
_geom_bond_atom_site_label_2
_geom_bond_distance
O1 C11 1.411(9)
O1 C12 1.454(8)
O2 C2 1.391(8)
O2 C22 1.429(8)
O3 C3 1.384(8)
O3 C23 1.424(8)
O4 C9 1.239(8)
N1 C9 1.353(9)
N1 C6 1.429(8)
N1 C8 1.483(9)
N2 C15 1.488(9)
N2 C16 1.523(10)
N2 C21 1.534(9)
N2 H2 0.9300
C1 C2 1.383(10)
C1 C6 1.389(10)
C1 H1 0.9500
C2 C3 1.392(10)
C3 C4 1.391(10)
C4 C5 1.383(9)
C4 H4 0.9500
C5 C6 1.375(9)
C5 C7 1.502(10)
C7 C17 1.531(10)
C7 C21 1.533(10)
C7 C8 1.562(10)
C8 C18 1.525(10)
C8 H8 1.0000
C9 C10 1.506(10)
C10 C11 1.546(10)
C10 H10A 0.9900
C10 H10B 0.9900
C11 C18 1.543(10)
C11 H11 1.0000
C12 C13 1.523(11)
C12 H12A 0.9900
C12 H12B 0.9900
C13 C14 1.312(11)
C13 H13 0.9500
C14 C15 1.490(10)
C14 C19 1.508(10)
C15 H15A 0.9900
C15 H15B 0.9900
C16 C17 1.528(10)
C16 H16A 0.9900
C16 H16B 0.9900
C17 H17A 0.9900
C17 H17B 0.9900
C18 C19 1.541(10)
C18 H18 1.0000
C19 C20 1.550(10)
C19 H19 1.0000
C20 C21 1.511(11)
C20 H20A 0.9900
C20 H20B 0.9900
C21 H21 1.0000
C22 H22A 0.9800
C22 H22B 0.9800
C22 H22C 0.9800
C23 H23A 0.9800
C23 H23B 0.9800
C23 H23C 0.9800
O5 C24 1.262(9)
O6 C24 1.232(8)
O7 C26 1.442(8)
O7 H7A 0.8400
O8 C27 1.230(9)
O9 N4 1.237(8)
O10 N4 1.202(8)
N3 C27 1.338(9)
N3 C25 1.446(9)
N3 H3 0.8800
N4 C31 1.455(9)
C24 C25 1.549(10)
C25 C26 1.508(10)
C25 H25 1.0000
C26 H26A 0.9900
C26 H26B 0.9900
C27 C28 1.493(11)
C28 C29 1.381(10)
C28 C33 1.408(11)
C29 C30 1.409(11)
C29 H29 0.9500
C30 C31 1.385(11)
C30 H30 0.9500
C31 C32 1.372(10)
C32 C33 1.405(11)
C32 H32 0.9500
C33 H33 0.9500
O34 C34 1.457(10)
O34 H34 0.8918
C34 H34A 0.9800
C34 H34B 0.9800
C34 H34C 0.9800
O35 C35 1.417(12)
O35 H35 0.8808
C35 H35A 0.9800
C35 H35B 0.9800
C35 H35C 0.9800

loop_
_geom_hbond_atom_site_label_D
_geom_hbond_atom_site_label_H
_geom_hbond_atom_site_label_A
_geom_hbond_distance_DH
_geom_hbond_distance_HA
_geom_hbond_distance_DA
_geom_hbond_angle_DHA
_geom_hbond_site_symmetry_A
N2 H2 O5 0.93 1.68 2.603(8) 170.7 .
O7 H7A O9 0.84 2.21 2.995(8) 155.0 4_546
N3 H3 O6 0.88 1.94 2.796(8) 164.7 4_456
O34 H34 O8 0.89 1.92 2.814(8) 178.7 .
O35 H35 O4 0.88 1.91 2.789(8) 178.5 .

loop_
_geom_torsion_atom_site_label_1
_geom_torsion_atom_site_label_2
_geom_torsion_atom_site_label_3
_geom_torsion_atom_site_label_4
_geom_torsion
C6 C1 C2 O2 179.8(6)
C6 C1 C2 C3 2.9(12)
C22 O2 C2 C1 2.1(11)
C22 O2 C2 C3 179.2(7)
C23 O3 C3 C4 -0.6(11)
C23 O3 C3 C2 178.3(7)
C1 C2 C3 O3 176.1(7)
O2 C2 C3 O3 -1.0(10)
C1 C2 C3 C4 -4.9(12)
O2 C2 C3 C4 177.9(7)
O3 C3 C4 C5 -178.3(7)
C2 C3 C4 C5 2.8(11)
C3 C4 C5 C6 1.0(11)
C3 C4 C5 C7 -173.9(7)
C4 C5 C6 C1 -3.1(11)
C7 C5 C6 C1 172.8(7)
C4 C5 C6 N1 176.5(7)
C7 C5 C6 N1 -7.7(8)
C2 C1 C6 C5 1.1(11)
C2 C1 C6 N1 -178.4(7)
C9 N1 C6 C5 -152.9(7)
C8 N1 C6 C5 -4.4(8)
C9 N1 C6 C1 26.6(12)
C8 N1 C6 C1 175.1(7)
C6 C5 C7 C17 -103.1(7)
C4 C5 C7 C17 72.3(10)
C6 C5 C7 C21 140.9(7)
C4 C5 C7 C21 -43.8(11)
C6 C5 C7 C8 15.6(8)
C4 C5 C7 C8 -169.0(8)
C9 N1 C8 C18 38.8(8)
C6 N1 C8 C18 -111.3(6)
C9 N1 C8 C7 163.9(6)
C6 N1 C8 C7 13.8(7)
C5 C7 C8 N1 -17.3(7)
C17 C7 C8 N1 101.5(7)
C21 C7 C8 N1 -143.8(6)
C5 C7 C8 C18 100.6(7)
C17 C7 C8 C18 -140.6(7)
C21 C7 C8 C18 -25.9(9)
C6 N1 C9 O4 -25.3(12)
C8 N1 C9 O4 -170.5(7)
C6 N1 C9 C10 157.5(7)
C8 N1 C9 C10 12.2(10)
O4 C9 C10 C11 148.7(8)
N1 C9 C10 C11 -33.9(11)
C12 O1 C11 C18 -70.8(8)
C12 O1 C11 C10 169.4(6)
C9 C10 C11 O1 124.0(7)
C9 C10 C11 C18 1.0(10)
C11 O1 C12 C13 87.1(7)
O1 C12 C13 C14 -64.3(10)
C12 C13 C14 C15 177.9(7)
C12 C13 C14 C19 -0.4(13)
C16 N2 C15 C14 78.5(8)
C21 N2 C15 C14 -43.6(9)
C13 C14 C15 N2 -125.4(8)
C19 C14 C15 N2 53.0(9)
C15 N2 C16 C17 -138.1(6)
C21 N2 C16 C17 -12.3(8)
N2 C16 C17 C7 32.5(8)
C5 C7 C17 C16 -164.1(6)
C21 C7 C17 C16 -39.7(7)
C8 C7 C17 C16 82.4(7)
N1 C8 C18 C19 158.5(6)
C7 C8 C18 C19 41.5(9)
N1 C8 C18 C11 -70.4(7)
C7 C8 C18 C11 172.6(6)
O1 C11 C18 C8 -69.3(7)
C10 C11 C18 C8 49.0(8)
O1 C11 C18 C19 59.0(9)
C10 C11 C18 C19 177.3(6)
C13 C14 C19 C18 58.0(10)
C15 C14 C19 C18 -120.4(7)
C13 C14 C19 C20 175.2(7)
C15 C14 C19 C20 -3.3(9)
C8 C18 C19 C14 57.5(9)
C11 C18 C19 C14 -68.9(9)
C8 C18 C19 C20 -61.1(8)
C11 C18 C19 C20 172.5(7)
C14 C19 C20 C21 -54.6(8)
C18 C19 C20 C21 68.5(8)
C19 C20 C21 C7 -56.0(8)
C19 C20 C21 N2 63.4(8)
C5 C7 C21 C20 -85.9(8)
C17 C7 C21 C20 153.0(7)
C8 C7 C21 C20 33.1(8)
C5 C7 C21 N2 152.8(6)
C17 C7 C21 N2 31.7(7)
C8 C7 C21 N2 -88.2(7)
C15 N2 C21 C20 -12.4(8)
C16 N2 C21 C20 -137.3(6)
C15 N2 C21 C7 112.5(7)
C16 N2 C21 C7 -12.3(8)
C27 N3 C25 C26 -141.0(7)
C27 N3 C25 C24 93.8(8)
O6 C24 C25 N3 158.2(7)
O5 C24 C25 N3 -24.7(10)
O6 C24 C25 C26 34.2(10)
O5 C24 C25 C26 -148.7(7)
N3 C25 C26 O7 56.2(8)
C24 C25 C26 O7 -178.7(6)
C25 N3 C27 O8 5.3(11)
C25 N3 C27 C28 -175.8(6)
O8 C27 C28 C29 15.6(10)
N3 C27 C28 C29 -163.4(7)
O8 C27 C28 C33 -165.1(7)
N3 C27 C28 C33 15.9(11)
C33 C28 C29 C30 2.1(12)
C27 C28 C29 C30 -178.5(7)
C28 C29 C30 C31 -1.2(11)
C29 C30 C31 C32 -0.7(11)
C29 C30 C31 N4 178.5(6)
O10 N4 C31 C32 3.7(10)
O9 N4 C31 C32 -178.1(6)
O10 N4 C31 C30 -175.5(7)
O9 N4 C31 C30 2.6(9)
C30 C31 C32 C33 1.7(11)
N4 C31 C32 C33 -177.5(7)
C31 C32 C33 C28 -0.7(11)
C29 C28 C33 C32 -1.1(12)
C27 C28 C33 C32 179.6(7)
